data_1507160
loop_
_publ_author_name
'Fujita, Morifumi'
'Mori, Kazuhiro'
'Shimogaki, Mio'
'Sugimura, Takashi'

_publ_section_title
;
 Asymmetric Synthesis of 4,8-Dihydroxyisochroman-1-one Polyketide
 Metabolites Using Chiral Hypervalent Iodine(III).
;
_journal_issue 5
_journal_name_full 'Organic letters'
_journal_page_first 1294
_journal_page_last 1297
_journal_paper_doi 10.1021/ol300185u
_journal_volume 14
_journal_year 2012
_chemical_absolute_configuration rm
_chemical_formula_moiety 'C12 H12 O4'
_chemical_formula_sum 'C12 H12 O4'
_chemical_formula_weight 220.22
_chemical_melting_point 125
_space_group_IT_number 19
_symmetry_cell_setting orthorhombic
_symmetry_Int_Tables_number 19
_symmetry_space_group_name_Hall 'P 2ac 2ab'
_symmetry_space_group_name_H-M 'P 21 21 21'
_atom_sites_solution_hydrogens geom
_atom_sites_solution_primary direct
_atom_sites_solution_secondary difmap
_cell_angle_alpha 90.0000
_cell_angle_beta 90.0000
_cell_angle_gamma 90.0000
_cell_formula_units_Z 4
_cell_length_a 5.5479(12)
_cell_length_b 8.1165(3)
_cell_length_c 25.0347(8)
_cell_measurement_reflns_used all
_cell_measurement_temperature 294
_cell_measurement_theta_max 27.5
_cell_measurement_theta_min 0
_cell_volume 1127.3(2)
_computing_cell_refinement 'Rigaku Diffractometer Controller'
_computing_data_collection 'Rigaku Diffractometer Controller'
_computing_data_reduction 'Rigaku Diffractometer Controller'
_computing_molecular_graphics 'CrystalStructure 4.0'
_computing_publication_material 'CrystalStructure 4.0 (Rigaku, 2010)'
_computing_structure_refinement 'CRYSTALS (Carruthers, et al., 1999)'
_computing_structure_solution 'Il Milione (Burla, et al., 2007)'
_diffrn_ambient_temperature 294
_diffrn_measured_fraction_theta_full 0.986
_diffrn_measured_fraction_theta_max 0.986
_diffrn_measurement_device_type 'Quantum CCD1 on Rigaku AFC-7R'
_diffrn_measurement_method PHIOMEGA
_diffrn_radiation_type 'Mo K\a'
_diffrn_radiation_wavelength 0.71069
_diffrn_reflns_av_R_equivalents 0.0381
_diffrn_reflns_limit_h_max 6
_diffrn_reflns_limit_h_min -7
_diffrn_reflns_limit_k_max 10
_diffrn_reflns_limit_k_min -10
_diffrn_reflns_limit_l_max 32
_diffrn_reflns_limit_l_min -31
_diffrn_reflns_number 9438
_diffrn_reflns_theta_full 27.47
_diffrn_reflns_theta_max 27.47
_diffrn_standards_number 0
_exptl_absorpt_coefficient_mu 0.098
_exptl_absorpt_correction_T_max 1.5742
_exptl_absorpt_correction_T_min 0.6893
_exptl_absorpt_correction_type empirical
_exptl_absorpt_process_details
;
HIGASHI, T. (1995). Abscor - Empirical Absorption Correction, 
Rigaku Corporation, Tokyo, Japan. 
;
_exptl_crystal_colour clear
_exptl_crystal_density_diffrn 1.297
_exptl_crystal_density_method 'not measured'
_exptl_crystal_description block
_exptl_crystal_F_000 464.00
_exptl_crystal_size_max 0.500
_exptl_crystal_size_mid 0.500
_exptl_crystal_size_min 0.200
_refine_diff_density_max 0.365
_refine_diff_density_min -0.338
_refine_ls_extinction_coef 630(61)
_refine_ls_extinction_method 'Larson (1970) Crystallographic Computing eq. 22'
_refine_ls_goodness_of_fit_ref 1.350
_refine_ls_hydrogen_treatment constr
_refine_ls_number_parameters 159
_refine_ls_number_reflns 1729
_refine_ls_R_factor_gt 0.0691
_refine_ls_shift/su_max 0.000
_refine_ls_structure_factor_coef F
_refine_ls_weighting_details 'w = 1/[0.0007Fo^2^ + 7.0000\s(Fo^2^) + 0.0002]'
_refine_ls_weighting_scheme calc
_refine_ls_wR_factor_ref 0.0660
_reflns_number_gt 1729
_reflns_number_total 2486
_reflns_threshold_expression F>2.0\s(F)
_cod_data_source_file ol300185u_si_002.cif
_cod_data_source_block Template
_cod_original_cell_volume 1127.3(3)
_cod_database_code 1507160

loop_
_symmetry_equiv_pos_site_id
_symmetry_equiv_pos_as_xyz
1 +X,+Y,+Z
2 1/2+X,1/2-Y,-Z
3 -X,1/2+Y,1/2-Z
4 1/2-X,-Y,1/2+Z

loop_
_atom_site_label
_atom_site_type_symbol
_atom_site_fract_x
_atom_site_fract_y
_atom_site_fract_z
_atom_site_U_iso_or_equiv
_atom_site_adp_type
_atom_site_occupancy
_atom_site_symmetry_multiplicity
_atom_site_calc_flag
_atom_site_refinement_flags
O1 O 0.2108(4) 0.8346(3) 0.41934(8) 0.0499(7) Uani 1.0 4 d .
O2 O 0.2470(4) 0.6827(3) 0.31655(9) 0.0580(8) Uani 1.0 4 d .
O3 O 0.5266(4) 0.8099(3) 0.47145(9) 0.0567(8) Uani 1.0 4 d .
O4 O -0.0249(7) 0.6311(6) 0.25344(11) 0.1056(13) Uani 1.0 4 d .
C1 C 0.3873(8) 0.2286(5) 0.41086(16) 0.0663(13) Uani 1.0 4 d .
C2 C 0.5252(7) 0.2911(5) 0.45134(15) 0.0632(13) Uani 1.0 4 d .
C3 C 0.2442(7) 0.3311(4) 0.38020(14) 0.0579(11) Uani 1.0 4 d .
C4 C 0.5252(6) 0.4577(5) 0.46214(13) 0.0534(11) Uani 1.0 4 d .
C5 C 0.2405(6) 0.4987(5) 0.39105(13) 0.0463(10) Uani 1.0 4 d .
C6 C 0.3784(6) 0.5626(4) 0.43243(12) 0.0429(9) Uani 1.0 4 d .
C7 C 0.0919(6) 0.6171(5) 0.35844(12) 0.0474(10) Uani 1.0 4 d .
C8 C 0.3789(6) 0.7412(4) 0.44373(13) 0.0453(10) Uani 1.0 4 d .
C9 C 0.0069(6) 0.7561(5) 0.39341(13) 0.0514(10) Uani 1.0 4 d .
C10 C -0.1264(7) 0.8927(5) 0.36475(16) 0.0680(13) Uani 1.0 4 d .
C11 C 0.1724(8) 0.6815(6) 0.26624(14) 0.0671(13) Uani 1.0 4 d .
C12 C 0.3505(8) 0.7542(6) 0.22950(16) 0.0869(16) Uani 1.0 4 d .
H1 H 0.3915 0.1164 0.4034 0.0794 Uiso 1.0 4 calc R
H2 H 0.6213 0.2208 0.4715 0.0757 Uiso 1.0 4 calc R
H3 H 0.1490 0.2888 0.3529 0.0697 Uiso 1.0 4 calc R
H4 H 0.6191 0.5012 0.4895 0.0639 Uiso 1.0 4 calc R
H5 H -0.0443 0.5588 0.3422 0.0568 Uiso 1.0 4 calc R
H6 H -0.1003 0.7117 0.4210 0.0617 Uiso 1.0 4 calc R
H7 H -0.1971 0.9664 0.3903 0.0816 Uiso 1.0 4 calc R
H8 H -0.0120 0.9517 0.3433 0.0816 Uiso 1.0 4 calc R
H9 H -0.2505 0.8481 0.3423 0.0817 Uiso 1.0 4 calc R
H10 H 0.4656 0.6712 0.2197 0.1047 Uiso 1.0 4 calc R
H11 H 0.2720 0.7947 0.1980 0.1046 Uiso 1.0 4 calc R
H12 H 0.4320 0.8433 0.2471 0.1047 Uiso 1.0 4 calc R

loop_
_atom_site_aniso_label
_atom_site_aniso_U_11
_atom_site_aniso_U_22
_atom_site_aniso_U_33
_atom_site_aniso_U_12
_atom_site_aniso_U_13
_atom_site_aniso_U_23
O1 0.0565(13) 0.0413(14) 0.0521(13) 0.0031(12) -0.0042(12) -0.0006(11)
O2 0.0578(14) 0.0737(17) 0.0426(13) -0.0055(14) -0.0010(12) 0.0028(12)
O3 0.0549(14) 0.0548(15) 0.0605(15) -0.0066(12) -0.0070(13) -0.0109(13)
O4 0.087(3) 0.171(4) 0.0589(18) -0.021(3) -0.0116(16) -0.0155(19)
C1 0.077(3) 0.045(3) 0.077(3) -0.001(2) 0.010(3) -0.005(2)
C2 0.072(3) 0.049(3) 0.069(3) 0.009(2) -0.004(3) 0.0051(19)
C3 0.069(3) 0.044(2) 0.061(3) -0.005(2) -0.001(2) -0.0119(18)
C4 0.055(3) 0.052(3) 0.053(2) 0.0038(18) -0.0044(19) 0.0022(17)
C5 0.0435(18) 0.0422(18) 0.053(2) 0.0015(16) 0.0022(18) -0.0016(15)
C6 0.0415(17) 0.0446(19) 0.0427(19) 0.0027(16) 0.0062(15) -0.0010(15)
C7 0.0448(18) 0.054(2) 0.0438(19) -0.0037(16) 0.0014(16) -0.0026(17)
C8 0.0490(18) 0.041(2) 0.0463(19) 0.0007(18) 0.0068(17) 0.0011(16)
C9 0.0477(17) 0.055(2) 0.051(2) 0.0026(19) -0.0002(18) 0.0070(17)
C10 0.066(3) 0.072(3) 0.066(3) 0.012(3) -0.006(2) 0.009(3)
C11 0.070(3) 0.090(3) 0.040(2) 0.005(3) -0.005(2) -0.004(2)
C12 0.085(3) 0.124(4) 0.052(3) 0.004(3) 0.016(3) 0.004(3)

loop_
_atom_type_symbol
_atom_type_description
_atom_type_scat_dispersion_real
_atom_type_scat_dispersion_imag
_atom_type_scat_source
O O 0.011 0.006
;
International Tables for Crystallography
(1992, Vol. C, Tables 4.2.6.8 and 6.1.1.4)
;
C C 0.003 0.002
;
International Tables for Crystallography
(1992, Vol. C, Tables 4.2.6.8 and 6.1.1.4)
;
H H 0.000 0.000
;
International Tables for Crystallography
(1992, Vol. C, Table 6.1.1.4)
;

loop_
_geom_angle_atom_site_label_1
_geom_angle_atom_site_label_2
_geom_angle_atom_site_label_3
_geom_angle
_geom_angle_publ_flag
C8 O1 C9 119.7(3) yes
C7 O2 C11 119.8(3) yes
C2 C1 C3 120.6(4) yes
C1 C2 C4 120.6(4) yes
C1 C3 C5 119.3(4) yes
C2 C4 C6 119.7(4) yes
C3 C5 C6 120.3(3) yes
C3 C5 C7 121.8(3) yes
C6 C5 C7 117.9(3) yes
C4 C6 C5 119.5(3) yes
C4 C6 C8 119.8(3) yes
C5 C6 C8 120.7(3) yes
O2 C7 C5 107.5(3) yes
O2 C7 C9 109.3(3) yes
C5 C7 C9 109.6(3) yes
O1 C8 O3 118.0(3) yes
O1 C8 C6 117.6(3) yes
O3 C8 C6 124.3(3) yes
O1 C9 C7 110.2(3) yes
O1 C9 C10 105.8(3) yes
C7 C9 C10 115.3(3) yes
O2 C11 O4 122.4(4) yes
O2 C11 C12 112.4(4) yes
O4 C11 C12 125.2(4) yes
C2 C1 H1 119.840 no
C3 C1 H1 119.514 no
C1 C2 H2 119.718 no
C4 C2 H2 119.689 no
C1 C3 H3 120.841 no
C5 C3 H3 119.825 no
C2 C4 H4 121.119 no
C6 C4 H4 119.214 no
O2 C7 H5 109.432 no
C5 C7 H5 109.825 no
C9 C7 H5 111.240 no
O1 C9 H6 108.624 no
C7 C9 H6 108.918 no
C10 C9 H6 107.872 no
C9 C10 H7 109.892 no
C9 C10 H8 107.939 no
C9 C10 H9 110.663 no
H7 C10 H8 109.435 no
H7 C10 H9 109.440 no
H8 C10 H9 109.447 no
C11 C12 H10 108.883 no
C11 C12 H11 110.260 no
C11 C12 H12 109.356 no
H10 C12 H11 109.439 no
H10 C12 H12 109.442 no
H11 C12 H12 109.444 no

loop_
_geom_bond_atom_site_label_1
_geom_bond_atom_site_label_2
_geom_bond_distance
_geom_bond_publ_flag
O1 C8 1.347(4) yes
O1 C9 1.451(4) yes
O2 C7 1.457(4) yes
O2 C11 1.326(5) yes
O3 C8 1.210(4) yes
O4 C11 1.211(6) yes
C1 C2 1.368(6) yes
C1 C3 1.382(6) yes
C2 C4 1.379(5) yes
C3 C5 1.387(5) yes
C4 C6 1.393(5) yes
C5 C6 1.388(5) yes
C5 C7 1.506(5) yes
C6 C8 1.477(5) yes
C7 C9 1.504(5) yes
C9 C10 1.513(5) yes
C11 C12 1.474(6) yes
C1 H1 0.930 no
C2 H2 0.930 no
C3 H3 0.930 no
C4 H4 0.930 no
C7 H5 0.980 no
C9 H6 0.980 no
C10 H7 0.960 no
C10 H8 0.960 no
C10 H9 0.960 no
C12 H10 0.960 no
C12 H11 0.960 no
C12 H12 0.960 no

loop_
_geom_contact_atom_site_label_1
_geom_contact_atom_site_label_2
_geom_contact_distance
_geom_contact_publ_flag
_geom_contact_site_symmetry_2
O1 O2 2.860(3) no .
O1 C5 2.821(4) no .
O2 C3 3.268(4) no .
O2 C6 3.146(4) no .
O2 C8 3.301(4) no .
O2 C10 2.942(5) no .
O3 C4 2.868(5) no .
O3 C5 3.599(4) no .
O3 C9 3.510(4) no .
O4 C7 2.710(5) no .
O4 C10 3.548(6) no .
C1 C6 2.764(5) no .
C2 C5 2.759(5) no .
C3 C4 2.774(5) no .
C5 C11 3.479(5) no .
C6 C9 2.769(5) no .
C7 C8 2.848(5) no .
C9 C11 3.368(5) no .
C10 C11 3.430(6) no .
O1 O3 3.146(3) no 2_466
O1 C1 3.352(5) no 1_565
O1 C4 3.565(4) no 2_466
O3 O1 3.146(3) no 2_566
O3 O3 3.269(4) no 2_466
O3 O3 3.269(4) no 2_566
O3 C6 3.267(4) no 2_566
O3 C8 2.916(4) no 2_566
O3 C9 3.333(4) no 1_655
O3 C9 3.427(4) no 2_566
O3 C10 3.360(5) no 1_655
O4 C12 3.578(7) no 3_545
C1 O1 3.352(5) no 1_545
C4 O1 3.565(4) no 2_566
C6 O3 3.267(4) no 2_466
C8 O3 2.916(4) no 2_466
C8 C10 3.599(5) no 1_655
C9 O3 3.333(4) no 1_455
C9 O3 3.427(4) no 2_466
C10 O3 3.360(5) no 1_455
C10 C8 3.599(5) no 1_455
C12 O4 3.578(7) no 3_555
O1 H5 3.2779 no .
O1 H7 2.6071 no .
O1 H8 2.4618 no .
O1 H9 3.2073 no .
O2 H3 3.3675 no .
O2 H6 3.2565 no .
O2 H8 2.6981 no .
O2 H9 3.1361 no .
O2 H10 2.7118 no .
O2 H11 3.1082 no .
O2 H12 2.4037 no .
O3 H4 2.5969 no .
O4 H5 2.3004 no .
O4 H8 3.4397 no .
O4 H9 3.1005 no .
O4 H10 2.8671 no .
O4 H11 2.5308 no .
O4 H12 3.0687 no .
C1 H4 3.2285 no .
C2 H3 3.2304 no .
C3 H2 3.2256 no .
C3 H5 2.6233 no .
C4 H1 3.2224 no .
C5 H1 3.2290 no .
C5 H4 3.2377 no .
C5 H6 2.6695 no .
C6 H2 3.2356 no .
C6 H3 3.2441 no .
C6 H5 3.2563 no .
C6 H6 2.9326 no .
C7 H3 2.6865 no .
C7 H7 3.3538 no .
C7 H8 2.8024 no .
C7 H9 2.7001 no .
C8 H4 2.6235 no .
C8 H6 2.7293 no .
C10 H5 2.8057 no .
C11 H5 2.4599 no .
C11 H8 3.0942 no .
C11 H9 3.3097 no .
H1 H2 2.2914 no .
H1 H3 2.3175 no .
H2 H4 2.3199 no .
H3 H5 2.4538 no .
H5 H6 2.3517 no .
H5 H8 3.1943 no .
H5 H9 2.6126 no .
H6 H7 2.2698 no .
H6 H8 2.7965 no .
H6 H9 2.4096 no .
H8 H12 3.5552 no .
O1 H1 2.5290 no 1_565
O1 H4 2.6919 no 2_466
O1 H7 3.5301 no 1_655
O1 H9 3.5593 no 1_655
O2 H9 3.1608 no 1_655
O3 H1 3.1065 no 1_565
O3 H2 3.3762 no 1_565
O3 H4 2.9015 no 2_466
O3 H6 2.5525 no 1_655
O3 H6 2.7888 no 2_566
O3 H7 2.8441 no 1_655
O3 H9 3.4768 no 1_655
O4 H3 3.0324 no 3_555
O4 H8 2.8326 no 3_545
O4 H10 2.9683 no 1_455
O4 H11 3.2885 no 3_545
O4 H12 3.4743 no 1_455
O4 H12 3.2495 no 3_545
C1 H2 3.3189 no 2_456
C1 H4 3.4525 no 2_456
C1 H7 3.1797 no 1_645
C1 H8 3.5811 no 1_545
C1 H10 3.4019 no 3_645
C1 H11 3.3590 no 3_645
C2 H2 2.9599 no 2_456
C2 H4 3.5922 no 2_456
C2 H7 3.4136 no 1_645
C3 H8 3.5157 no 1_545
C3 H10 3.2461 no 3_645
C3 H11 3.4810 no 3_545
C3 H11 3.3346 no 3_645
C4 H2 3.1429 no 2_456
C4 H6 3.1031 no 1_655
C6 H6 3.1482 no 1_655
C7 H11 3.5936 no 3_545
C8 H1 3.2085 no 1_565
C8 H4 3.0401 no 2_466
C8 H6 2.9547 no 1_655
C8 H6 3.4101 no 2_566
C8 H7 3.2653 no 1_655
C8 H9 3.3817 no 1_655
C9 H4 3.5862 no 2_466
C10 H1 3.3748 no 1_465
C10 H1 3.5341 no 1_565
C10 H3 3.5725 no 1_565
C11 H3 3.5817 no 3_555
C11 H8 3.4329 no 3_545
C11 H12 3.5301 no 3_645
C12 H3 3.4657 no 3_555
C12 H3 3.4698 no 3_655
C12 H5 3.4954 no 3_555
C12 H8 3.5880 no 3_545
C12 H12 3.5945 no 3_645
H1 O1 2.5290 no 1_545
H1 O3 3.1065 no 1_545
H1 C8 3.2085 no 1_545
H1 C10 3.5341 no 1_545
H1 C10 3.3748 no 1_645
H1 H4 3.2222 no 2_456
H1 H7 3.5004 no 1_545
H1 H7 2.6076 no 1_645
H1 H8 3.0111 no 1_545
H1 H9 3.3216 no 1_645
H1 H10 3.2146 no 3_645
H1 H11 3.4676 no 3_645
H2 O3 3.3762 no 1_545
H2 C1 3.3189 no 2_556
H2 C2 2.9599 no 2_556
H2 C4 3.1429 no 2_556
H2 H2 3.1545 no 2_456
H2 H2 3.1545 no 2_556
H2 H4 3.4588 no 2_456
H2 H4 3.4392 no 2_556
H2 H7 3.0681 no 1_645
H3 O4 3.0324 no 3_545
H3 C10 3.5725 no 1_545
H3 C11 3.5817 no 3_545
H3 C12 3.4657 no 3_545
H3 C12 3.4698 no 3_645
H3 H7 3.3787 no 1_545
H3 H8 2.8887 no 1_545
H3 H10 2.9644 no 3_645
H3 H11 2.6602 no 3_545
H3 H11 3.4553 no 3_645
H3 H12 3.4437 no 3_645
H4 O1 2.6919 no 2_566
H4 O3 2.9015 no 2_566
H4 C1 3.4525 no 2_556
H4 C2 3.5922 no 2_556
H4 C8 3.0401 no 2_566
H4 C9 3.5862 no 2_566
H4 H1 3.2222 no 2_556
H4 H2 3.4392 no 2_456
H4 H2 3.4588 no 2_556
H4 H6 2.8779 no 1_655
H4 H6 3.4545 no 2_566
H4 H7 3.4933 no 2_566
H5 C12 3.4954 no 3_545
H5 H11 2.6830 no 3_545
H5 H12 3.5609 no 3_545
H6 O3 2.5525 no 1_455
H6 O3 2.7888 no 2_466
H6 C4 3.1031 no 1_455
H6 C6 3.1482 no 1_455
H6 C8 2.9547 no 1_455
H6 C8 3.4101 no 2_466
H6 H4 2.8779 no 1_455
H6 H4 3.4545 no 2_466
H7 O1 3.5301 no 1_455
H7 O3 2.8441 no 1_455
H7 C1 3.1797 no 1_465
H7 C2 3.4136 no 1_465
H7 C8 3.2653 no 1_455
H7 H1 2.6076 no 1_465
H7 H1 3.5004 no 1_565
H7 H2 3.0681 no 1_465
H7 H3 3.3787 no 1_565
H7 H4 3.4933 no 2_466
H7 H10 3.5451 no 3_555
H7 H11 3.4867 no 3_555
H8 O4 2.8326 no 3_555
H8 C1 3.5811 no 1_565
H8 C3 3.5157 no 1_565
H8 C11 3.4329 no 3_555
H8 C12 3.5880 no 3_555
H8 H1 3.0111 no 1_565
H8 H3 2.8887 no 1_565
H8 H10 3.4627 no 3_555
H8 H11 3.3012 no 3_555
H9 O1 3.5593 no 1_455
H9 O2 3.1608 no 1_455
H9 O3 3.4768 no 1_455
H9 C8 3.3817 no 1_455
H9 H1 3.3216 no 1_465
H9 H10 3.2718 no 3_555
H9 H12 2.9630 no 1_455
H10 O4 2.9683 no 1_655
H10 C1 3.4019 no 3_655
H10 C3 3.2461 no 3_655
H10 H1 3.2146 no 3_655
H10 H3 2.9644 no 3_655
H10 H7 3.5451 no 3_545
H10 H8 3.4627 no 3_545
H10 H9 3.2718 no 3_545
H10 H12 2.8447 no 3_645
H11 O4 3.2885 no 3_555
H11 C1 3.3590 no 3_655
H11 C3 3.4810 no 3_555
H11 C3 3.3346 no 3_655
H11 C7 3.5936 no 3_555
H11 H1 3.4676 no 3_655
H11 H3 2.6602 no 3_555
H11 H3 3.4553 no 3_655
H11 H5 2.6830 no 3_555
H11 H7 3.4867 no 3_545
H11 H8 3.3012 no 3_545
H12 O4 3.4743 no 1_655
H12 O4 3.2495 no 3_555
H12 C11 3.5301 no 3_655
H12 C12 3.5945 no 3_655
H12 H3 3.4437 no 3_655
H12 H5 3.5609 no 3_555
H12 H9 2.9630 no 1_655
H12 H10 2.8447 no 3_655

loop_
_geom_torsion_atom_site_label_1
_geom_torsion_atom_site_label_2
_geom_torsion_atom_site_label_3
_geom_torsion_atom_site_label_4
_geom_torsion
_geom_torsion_publ_flag
C8 O1 C9 C7 -48.0(4) no
C8 O1 C9 C10 -173.2(3) no
C9 O1 C8 O3 -169.4(3) no
C9 O1 C8 C6 13.9(4) no
C7 O2 C11 O4 1.9(6) no
C7 O2 C11 C12 179.3(3) no
C11 O2 C7 C5 130.0(3) no
C11 O2 C7 C9 -111.2(4) no
C2 C1 C3 C5 -0.4(6) no
C3 C1 C2 C4 -0.3(6) no
C1 C2 C4 C6 1.7(6) no
C1 C3 C5 C6 -0.3(5) no
C1 C3 C5 C7 178.9(3) no
C2 C4 C6 C5 -2.3(5) no
C2 C4 C6 C8 -179.7(3) no
C3 C5 C6 C4 1.6(5) no
C3 C5 C6 C8 179.0(3) no
C3 C5 C7 O2 -93.6(4) no
C3 C5 C7 C9 147.8(3) no
C6 C5 C7 O2 85.6(4) no
C6 C5 C7 C9 -33.0(4) no
C7 C5 C6 C4 -177.6(3) no
C7 C5 C6 C8 -0.2(5) no
C4 C6 C8 O1 -171.0(3) no
C4 C6 C8 O3 12.5(5) no
C5 C6 C8 O1 11.7(5) no
C5 C6 C8 O3 -164.8(3) no
O2 C7 C9 O1 -62.3(3) no
O2 C7 C9 C10 57.3(4) no
C5 C7 C9 O1 55.2(4) no
C5 C7 C9 C10 174.8(3) no

loop_
_cod_related_entry_id
_cod_related_entry_database
_cod_related_entry_code
1 ChemSpider 30651793
